data_7707521
loop_
_publ_author_name
'Jin, Yao'
'Jiang, Hong'
'Tang, Xianhui'
'Zhang, Wenqiang'
'Liu, Yan'
'Cui, Yong'

_publ_section_title
;
 Coordination-driven self-assembly of anthraquinone-based metal-organic
 cages for photocatalytic selective [2 + 2] cycloaddition.
;
_journal_issue 24
_journal_name_full 'Dalton transactions (Cambridge, England : 2003)'
_journal_page_first 8533
_journal_page_last 8539
_journal_paper_doi 10.1039/d1dt00652e
_journal_volume 50
_journal_year 2021
_chemical_formula_moiety 'C288 H224 Co16 O100 S16'
_chemical_formula_sum 'C288 H224 Co16 O100 S16'
_chemical_formula_weight 6740.50
_space_group_crystal_system tetragonal
_space_group_IT_number 87
_space_group_name_Hall '-I 4'
_space_group_name_H-M_alt 'I 4/m'
_atom_sites_solution_hydrogens geom
_audit_block_doi 10.5517/ccdc.csd.cc27rnzn
_audit_creation_date 2021-05-12
_audit_creation_method
;
Olex2 1.3
(compiled 2020.11.12 svn.r5f609507 for OlexSys, GUI svn.r6272)
;
_audit_update_record
;
2021-05-21 deposited with the CCDC.	2021-05-27 downloaded from the CCDC.
;
_cell_angle_alpha 90
_cell_angle_beta 90
_cell_angle_gamma 90
_cell_formula_units_Z 2
_cell_length_a 31.0736(6)
_cell_length_b 31.0736(6)
_cell_length_c 25.0692(10)
_cell_measurement_reflns_used 9399
_cell_measurement_temperature 173
_cell_measurement_theta_max 59.035
_cell_measurement_theta_min 2.264
_cell_volume 24206.0(12)
_computing_cell_refinement 'SAINT V8.40B (Bruker, 2016)'
_computing_data_collection 'Bruker SMART APEX II'
_computing_data_reduction 'SAINT V8.40B (Bruker, 2016)'
_computing_molecular_graphics 'Olex2 1.3 (Dolomanov et al., 2009)'
_computing_publication_material 'Olex2 1.3 (Dolomanov et al., 2009)'
_computing_structure_refinement 'SHELXL 2018/3 (Sheldrick, 2015)'
_computing_structure_solution 'SHELXT 2018/2 (Sheldrick, 2018)'
_diffrn_ambient_temperature 173.0
_diffrn_measured_fraction_theta_full 0.975
_diffrn_measured_fraction_theta_max 0.975
_diffrn_measurement_device_type 'CCD area detector'
_diffrn_measurement_method 'phi and omega scans'
_diffrn_radiation_monochromator graphite
_diffrn_radiation_type CuK\a
_diffrn_radiation_wavelength 1.54178
_diffrn_reflns_av_R_equivalents 0.1236
_diffrn_reflns_av_unetI/netI 0.0503
_diffrn_reflns_Laue_measured_fraction_full 0.975
_diffrn_reflns_Laue_measured_fraction_max 0.975
_diffrn_reflns_limit_h_max 34
_diffrn_reflns_limit_h_min -34
_diffrn_reflns_limit_k_max 34
_diffrn_reflns_limit_k_min -34
_diffrn_reflns_limit_l_max 27
_diffrn_reflns_limit_l_min -27
_diffrn_reflns_number 133041
_diffrn_reflns_point_group_measured_fraction_full 0.975
_diffrn_reflns_point_group_measured_fraction_max 0.975
_diffrn_reflns_theta_full 59.074
_diffrn_reflns_theta_max 59.074
_diffrn_reflns_theta_min 2.264
_diffrn_source_current 45.0
_diffrn_source_power 2.25
_diffrn_source_voltage 50.0
_exptl_absorpt_coefficient_mu 5.274
_exptl_absorpt_correction_T_max 0.7516
_exptl_absorpt_correction_T_min 0.4559
_exptl_absorpt_correction_type multi-scan
_exptl_absorpt_process_details
;
SADABS-2016/2 (Bruker,2016/2) was used for absorption correction.
wR2(int) was 0.1348 before and 0.0882 after correction.
The Ratio of minimum to maximum transmission is 0.6066.
The \l/2 correction factor is Not present.
;
_exptl_crystal_colour 'clear pinkish pink'
_exptl_crystal_colour_lustre clear
_exptl_crystal_colour_modifier pinkish
_exptl_crystal_colour_primary pink
_exptl_crystal_density_diffrn 0.925
_exptl_crystal_description octahedral
_exptl_crystal_F_000 6880
_exptl_crystal_size_max 0.8
_exptl_crystal_size_mid 0.6
_exptl_crystal_size_min 0.2
_refine_diff_density_max 0.808
_refine_diff_density_min -0.456
_refine_diff_density_rms 0.094
_refine_ls_extinction_method none
_refine_ls_goodness_of_fit_ref 1.073
_refine_ls_hydrogen_treatment constr
_refine_ls_matrix_type full
_refine_ls_number_parameters 513
_refine_ls_number_reflns 8771
_refine_ls_number_restraints 1127
_refine_ls_restrained_S_all 1.014
_refine_ls_R_factor_all 0.1283
_refine_ls_R_factor_gt 0.0924
_refine_ls_shift/su_max 0.000
_refine_ls_shift/su_mean 0.000
_refine_ls_structure_factor_coef Fsqd
_refine_ls_weighting_details 'w=1/[\s^2^(Fo^2^)+(0.1331P)^2^+247.6790P] where P=(Fo^2^+2Fc^2^)/3'
_refine_ls_weighting_scheme calc
_refine_ls_wR_factor_gt 0.2524
_refine_ls_wR_factor_ref 0.2853
_reflns_Friedel_coverage 0.000
_reflns_number_gt 6392
_reflns_number_total 8771
_reflns_threshold_expression 'I > 2\s(I)'
_cod_data_source_file d1dt00652e2.cif
_cod_data_source_block 2-Co
_cod_depositor_comments 'Adding full bibliography for 7707521--7707522.cif.'
_cod_original_cell_volume 24206.0(13)
_cod_database_code 7707521
_shelx_shelxl_version_number 2018/3
_shelx_space_group_comment
;
The symmetry employed for this shelxl refinement is uniquely defined
by the following loop, which should always be used as a source of
symmetry information in preference to the above space-group names.
They are only intended as comments.
;
_olex2_refinement_description
;
1. Fixed Uiso
 At 1.2 times of:
  All C(H) groups
 At 1.5 times of:
  All C(H,H,H) groups
2. Restrained distances
 C34A-C33 = C36-C33 = C34-C33 = C36A-C33 = C35-C33 = C33-C35A
 1.51 with sigma of 0.02
 C32-C33A = C32-C33
 1.51 with sigma of 0.02
 C33A-C35A = C33A-C36A = C34A-C33A
 1.51 with sigma of 0.02
 C23A-C24 = C23A-C24A = C23A-C26 = C23A-C26A = C23A-C25 = C23A-C25A
 1.51 with sigma of 0.02
 C23-C26 = C23-C24 = C23-C25
 1.51 with sigma of 0.02
 C36-C33 = C34-C33 = C35-C33 = C23A-C26A = C23A-C24A = C23A-C25A
 1.51 with sigma of 0.02
 C34A-C33A = C33A-C35A = C33A-C36A = C23-C26 = C23-C24 = C23-C25
 1.51 with sigma of 0.02
 C36-C32 \\sim C32-C35
 with sigma of 0.02
 C34A-C36A \\sim C36A-C35A
 with sigma of 0.02
 C36-C34 \\sim C34-C35
 with sigma of 0.02
 C34-C35 \\sim C35-C36
 with sigma of 0.02
 C36-C32 \\sim C32-C34
 with sigma of 0.02
 C35A-C34A \\sim C34A-C36A
 with sigma of 0.02
 C36A-C35A \\sim C35A-C34A
 with sigma of 0.02
 C25A-C26A \\sim C26A-C24A
 with sigma of 0.02
 C24A-C25A \\sim C25A-C26A
 with sigma of 0.02
 C25-C24 \\sim C24-C26
 with sigma of 0.02
 C26-C25 \\sim C25-C24
 with sigma of 0.02
3. Uiso/Uaniso restraints and constraints
All non-hydrogen atoms have similar U: within 2A with sigma of 0.04 and sigma
for terminal atoms of 0.08 within 2A
4. Rigid body (RIGU) restrains
 All non-hydrogen atoms
 with sigma for 1-2 distances of 0.004 and sigma for 1-3 distances of 0.004
5. Others
 Sof(C23A)=Sof(C24A)=Sof(H24D)=Sof(H24E)=Sof(H24F)=Sof(C26A)=Sof(H26D)=
 Sof(H26E)=Sof(H26F)=Sof(C25A)=Sof(H25D)=Sof(H25E)=Sof(H25F)=1-FVAR(1)
 Sof(C24)=Sof(H24A)=Sof(H24B)=Sof(H24C)=Sof(C26)=Sof(H26A)=Sof(H26B)=Sof(H26C)=
 Sof(C25)=Sof(H25A)=Sof(H25B)=Sof(H25C)=Sof(C23)=FVAR(1)
 Sof(C33)=Sof(C36)=Sof(H36D)=Sof(H36E)=Sof(H36F)=Sof(C34)=Sof(H34D)=Sof(H34E)=
 Sof(H34F)=Sof(C35)=Sof(H35D)=Sof(H35E)=Sof(H35F)=1-FVAR(2)
 Sof(C35A)=Sof(H35A)=Sof(H35B)=Sof(H35C)=Sof(C34A)=Sof(H34A)=Sof(H34B)=
 Sof(H34C)=Sof(C36A)=Sof(H36A)=Sof(H36B)=Sof(H36C)=Sof(C33A)=FVAR(2)
6.a Me refined with riding coordinates:
 C35A(H35A,H35B,H35C), C34A(H34A,H34B,H34C), C36A(H36A,H36B,H36C), C24(H24A,
 H24B,H24C), C26(H26A,H26B,H26C), C25(H25A,H25B,H25C), C24A(H24D,H24E,H24F),
 C26A(H26D,H26E,H26F), C25A(H25D,H25E,H25F), C36(H36D,H36E,H36F), C34(H34D,H34E,
 H34F), C35(H35D,H35E,H35F)
6.b Aromatic/amide H refined with riding coordinates:
 C31(H31), C27(H27), C19(H19), C21(H21), C4(H4), C3(H3), C7(H7), C15(H15),
 C13(H13), C12(H12)
6.c Fitted hexagon refined as free rotating group:
 C29(C30,C31,C32,C27,C28), C17(C18,C19,C20,C21,C22), C5(C4,C3,C2,C7,C6),
 C10(C9,C15,C14,C13,C12)
;
_olex2_submission_special_instructions 'No special instructions were received'

loop_
_space_group_symop_operation_xyz
'x, y, z'
'-x, -y, z'
'-y, x, z'
'y, -x, z'
'x+1/2, y+1/2, z+1/2'
'-x+1/2, -y+1/2, z+1/2'
'-y+1/2, x+1/2, z+1/2'
'y+1/2, -x+1/2, z+1/2'
'-x, -y, -z'
'x, y, -z'
'y, -x, -z'
'-y, x, -z'
'-x+1/2, -y+1/2, -z+1/2'
'x+1/2, y+1/2, -z+1/2'
'y+1/2, -x+1/2, -z+1/2'
'-y+1/2, x+1/2, -z+1/2'

loop_
_atom_site_label
_atom_site_type_symbol
_atom_site_fract_x
_atom_site_fract_y
_atom_site_fract_z
_atom_site_U_iso_or_equiv
_atom_site_adp_type
_atom_site_occupancy
_atom_site_site_symmetry_order
_atom_site_calc_flag
_atom_site_refinement_flags_posn
_atom_site_refinement_flags_adp
_atom_site_refinement_flags_occupancy
_atom_site_disorder_assembly
_atom_site_disorder_group
Co1 Co 0.24972(5) 0.76405(5) 0.500000 0.0421(5) Uani 1 2 d S T P . .
Co2 Co 0.19813(3) 0.30682(3) 0.41548(5) 0.0420(4) Uani 1 1 d . . . . .
Co3 Co 0.16026(5) 0.36456(5) 0.500000 0.0459(5) Uani 1 2 d S T P . .
S1 S 0.20272(8) 0.15588(8) 0.500000 0.0426(6) Uani 1 2 d S TU P . .
S2 S 0.13199(6) 0.26225(5) 0.34215(8) 0.0442(5) Uani 1 1 d . U . . .
S3 S 0.06068(9) 0.36853(9) 0.500000 0.0542(7) Uani 1 2 d S TU P . .
O14 O 0.18876(15) 0.24369(14) 0.4417(2) 0.0439(12) Uani 1 1 d . U . . .
O11 O 0.17092(15) 0.28805(15) 0.3428(2) 0.0494(12) Uani 1 1 d . U . . .
O8 O 0.2414(2) 0.1821(2) 0.500000 0.0461(17) Uani 1 2 d S TU P . .
O1 O 0.25265(17) 0.71497(15) 0.4471(2) 0.0566(14) Uani 1 1 d . U . . .
O2 O 0.29523(17) 0.74310(15) 0.3844(2) 0.0562(14) Uani 1 1 d . U . . .
O13 O 0.13669(14) 0.32318(15) 0.4418(2) 0.0486(12) Uani 1 1 d . U . . .
O15 O 0.2161(2) 0.3192(2) 0.500000 0.0455(16) Uani 1 2 d S T P . .
O9 O 0.0998(2) 0.3945(2) 0.500000 0.059(2) Uani 1 2 d S TU P . .
O7 O 0.2098(2) 0.1106(2) 0.500000 0.0508(18) Uani 1 2 d S TU P . .
O12 O 0.11527(17) 0.25190(16) 0.2911(2) 0.0595(14) Uani 1 1 d . U . . .
O5 O 0.20918(18) 0.36575(15) 0.3841(2) 0.0566(14) Uani 1 1 d . U . . .
O6 O 0.18138(18) 0.40868(16) 0.4468(2) 0.0594(14) Uani 1 1 d . U . . .
O10 O 0.0210(3) 0.3914(3) 0.500000 0.072(2) Uani 1 2 d S TU P . .
C1 C 0.2745(3) 0.7122(2) 0.4066(3) 0.0492(18) Uani 1 1 d . U . . .
O3 O 0.3056(2) 0.54202(19) 0.2615(3) 0.089(2) Uani 1 1 d . U . . .
C29 C 0.16749(14) 0.20902(11) 0.4202(2) 0.0395(15) Uani 1 1 d G U . . .
C30 C 0.17143(16) 0.16887(14) 0.44413(19) 0.0502(18) Uani 1 1 d G U . . .
C31 C 0.1491(2) 0.13379(11) 0.4236(3) 0.082(3) Uani 1 1 d G U . . .
H31 H 0.151827 0.106354 0.439989 0.099 Uiso 1 1 calc R U . . .
C32 C 0.1229(2) 0.13886(13) 0.3791(3) 0.108(4) Uani 1 1 d DG U . . .
C27 C 0.1190(2) 0.17901(15) 0.3552(2) 0.082(3) Uani 1 1 d G U . . .
H27 H 0.101058 0.182478 0.324773 0.099 Uiso 1 1 calc R U . . .
C28 C 0.14127(16) 0.21409(11) 0.3757(2) 0.0496(18) Uani 1 1 d G U . . .
C17 C 0.09642(11) 0.31564(16) 0.4207(2) 0.0420(16) Uani 1 1 d G U . . .
C18 C 0.09108(13) 0.28825(17) 0.3774(2) 0.0482(17) Uani 1 1 d G U . . .
C19 C 0.05007(16) 0.2798(2) 0.3579(2) 0.082(3) Uani 1 1 d G U . . .
H19 H 0.046424 0.261069 0.328298 0.098 Uiso 1 1 calc R U . . .
C20 C 0.01440(12) 0.2987(3) 0.3817(3) 0.107(4) Uani 1 1 d G U . . .
C21 C 0.01973(12) 0.3261(2) 0.4251(3) 0.089(3) Uani 1 1 d G U . . .
H21 H -0.004648 0.339056 0.441373 0.107 Uiso 1 1 calc R U . . .
C22 C 0.06075(15) 0.33457(17) 0.4446(2) 0.055(2) Uani 1 1 d G U . . .
C16 C 0.2028(3) 0.4019(2) 0.4055(4) 0.0531(18) Uani 1 1 d . U . . .
C5 C 0.28287(19) 0.58909(11) 0.3300(2) 0.057(2) Uani 1 1 d G U . . .
C4 C 0.30624(17) 0.62352(14) 0.30969(19) 0.058(2) Uani 1 1 d G U . . .
H4 H 0.323964 0.619616 0.279194 0.070 Uiso 1 1 calc R U . . .
C3 C 0.30369(17) 0.66365(12) 0.3340(2) 0.056(2) Uani 1 1 d G U . . .
H3 H 0.319663 0.687179 0.320071 0.068 Uiso 1 1 calc R U . . .
C2 C 0.27776(17) 0.66936(11) 0.3786(2) 0.0499(18) Uani 1 1 d G U . . .
C7 C 0.25438(18) 0.63493(14) 0.39894(19) 0.064(2) Uani 1 1 d G U . . .
H7 H 0.236656 0.638829 0.429433 0.077 Uiso 1 1 calc R U . . .
C6 C 0.25693(19) 0.59480(12) 0.3747(2) 0.066(2) Uani 1 1 d G U . . .
C10 C 0.26382(19) 0.50983(13) 0.3298(2) 0.063(2) Uani 1 1 d G U . . .
C9 C 0.2373(2) 0.51606(11) 0.3738(2) 0.074(3) Uani 1 1 d G U . . .
C15 C 0.21730(19) 0.48106(15) 0.3978(2) 0.070(3) Uani 1 1 d G U . . .
H15 H 0.199193 0.485318 0.427897 0.085 Uiso 1 1 calc R U . . .
C14 C 0.22377(18) 0.43984(12) 0.3778(2) 0.0556(19) Uani 1 1 d G U . . .
C13 C 0.25026(19) 0.43362(11) 0.3338(2) 0.061(2) Uani 1 1 d G U . . .
H13 H 0.254686 0.405446 0.320170 0.073 Uiso 1 1 calc R U . . .
C12 C 0.27029(18) 0.46861(15) 0.3098(2) 0.065(2) Uani 1 1 d G U . . .
H12 H 0.288395 0.464358 0.279739 0.078 Uiso 1 1 calc R U . . .
C8 C 0.2304(4) 0.5591(3) 0.3961(5) 0.090(3) Uani 1 1 d . U . . .
O4 O 0.2077(4) 0.5646(2) 0.4346(5) 0.169(5) Uani 1 1 d . U . . .
C11 C 0.2856(3) 0.5467(3) 0.3031(4) 0.067(2) Uani 1 1 d . U . . .
C35A C 0.0642(7) 0.1132(8) 0.3172(9) 0.136(9) Uani 0.630(17) 1 d D U P A 1
H35A H 0.043805 0.135815 0.327157 0.203 Uiso 0.630(17) 1 calc R U P A 1
H35B H 0.083229 0.123808 0.288872 0.203 Uiso 0.630(17) 1 calc R U P A 1
H35C H 0.048394 0.087962 0.304255 0.203 Uiso 0.630(17) 1 calc R U P A 1
C33 C 0.1081(8) 0.0993(6) 0.3465(9) 0.123(8) Uani 0.370(17) 1 d D U P A 2
C34A C 0.1224(7) 0.0659(7) 0.3501(10) 0.148(9) Uani 0.630(17) 1 d D U P A 1
H34A H 0.139528 0.057935 0.381362 0.222 Uiso 0.630(17) 1 calc R U P A 1
H34B H 0.106582 0.040629 0.337234 0.222 Uiso 0.630(17) 1 calc R U P A 1
H34C H 0.141416 0.076475 0.321851 0.222 Uiso 0.630(17) 1 calc R U P A 1
C36A C 0.0614(7) 0.0838(6) 0.4085(8) 0.154(9) Uani 0.630(17) 1 d D U P A 1
H36A H 0.040801 0.106220 0.418673 0.230 Uiso 0.630(17) 1 calc R U P A 1
H36B H 0.045816 0.058574 0.395250 0.230 Uiso 0.630(17) 1 calc R U P A 1
H36C H 0.078591 0.075628 0.439724 0.230 Uiso 0.630(17) 1 calc R U P A 1
C23A C -0.0285(14) 0.2855(11) 0.3678(13) 0.140(8) Uani 0.357(19) 1 d D U P B 2
C24 C -0.0335(7) 0.3059(9) 0.3071(10) 0.177(10) Uani 0.643(19) 1 d D U P B 1
H24A H -0.032717 0.337198 0.311975 0.265 Uiso 0.643(19) 1 calc R U P B 1
H24B H -0.007839 0.296702 0.287383 0.265 Uiso 0.643(19) 1 calc R U P B 1
H24C H -0.059323 0.298005 0.286925 0.265 Uiso 0.643(19) 1 calc R U P B 1
C26 C -0.0356(8) 0.2353(7) 0.3591(12) 0.172(10) Uani 0.643(19) 1 d D U P B 1
H26A H -0.036066 0.223982 0.395582 0.257 Uiso 0.643(19) 1 calc R U P B 1
H26B H -0.061455 0.225898 0.340092 0.257 Uiso 0.643(19) 1 calc R U P B 1
H26C H -0.009972 0.224595 0.340551 0.257 Uiso 0.643(19) 1 calc R U P B 1
C25 C -0.0679(6) 0.3033(10) 0.3993(11) 0.183(12) Uani 0.643(19) 1 d D U P B 1
H25A H -0.066843 0.287856 0.433327 0.275 Uiso 0.643(19) 1 calc R U P B 1
H25B H -0.061471 0.333813 0.405293 0.275 Uiso 0.643(19) 1 calc R U P B 1
H25C H -0.096655 0.300488 0.383684 0.275 Uiso 0.643(19) 1 calc R U P B 1
C24A C -0.0339(14) 0.2580(16) 0.3186(17) 0.159(14) Uani 0.357(19) 1 d D U P B 2
H24D H -0.064391 0.251242 0.313460 0.238 Uiso 0.357(19) 1 calc R U P B 2
H24E H -0.023074 0.273647 0.287360 0.238 Uiso 0.357(19) 1 calc R U P B 2
H24F H -0.017555 0.231221 0.322899 0.238 Uiso 0.357(19) 1 calc R U P B 2
C26A C -0.0560(12) 0.2627(16) 0.4096(17) 0.166(13) Uani 0.357(19) 1 d D U P B 2
H26D H -0.084210 0.255787 0.394263 0.248 Uiso 0.357(19) 1 calc R U P B 2
H26E H -0.041677 0.236127 0.420756 0.248 Uiso 0.357(19) 1 calc R U P B 2
H26F H -0.059847 0.281604 0.440514 0.248 Uiso 0.357(19) 1 calc R U P B 2
C25A C -0.0542(13) 0.3260(13) 0.3554(19) 0.164(12) Uani 0.357(19) 1 d D U P B 2
H25D H -0.083668 0.318102 0.345707 0.246 Uiso 0.357(19) 1 calc R U P B 2
H25E H -0.054654 0.344651 0.386923 0.246 Uiso 0.357(19) 1 calc R U P B 2
H25F H -0.040649 0.341326 0.325631 0.246 Uiso 0.357(19) 1 calc R U P B 2
C36 C 0.1336(13) 0.0899(10) 0.2966(11) 0.162(12) Uani 0.370(17) 1 d D U P A 2
H36D H 0.134830 0.115833 0.274375 0.243 Uiso 0.370(17) 1 calc R U P A 2
H36E H 0.162909 0.081238 0.306389 0.243 Uiso 0.370(17) 1 calc R U P A 2
H36F H 0.119737 0.066627 0.276664 0.243 Uiso 0.370(17) 1 calc R U P A 2
C34 C 0.1088(14) 0.0573(7) 0.3766(19) 0.138(12) Uani 0.370(17) 1 d D U P A 2
H34D H 0.092753 0.060548 0.410013 0.207 Uiso 0.370(17) 1 calc R U P A 2
H34E H 0.095477 0.034801 0.354830 0.207 Uiso 0.370(17) 1 calc R U P A 2
H34F H 0.138650 0.049411 0.384555 0.207 Uiso 0.370(17) 1 calc R U P A 2
C35 C 0.0621(10) 0.1022(15) 0.3262(18) 0.158(14) Uani 0.370(17) 1 d D U P A 2
H35D H 0.058502 0.128807 0.305755 0.236 Uiso 0.370(17) 1 calc R U P A 2
H35E H 0.056021 0.077409 0.303137 0.236 Uiso 0.370(17) 1 calc R U P A 2
H35F H 0.042216 0.102109 0.356475 0.236 Uiso 0.370(17) 1 calc R U P A 2
C33A C 0.0908(6) 0.1007(5) 0.3652(7) 0.123(6) Uani 0.630(17) 1 d D U P A 1
C23 C -0.0343(8) 0.2841(7) 0.3608(9) 0.147(7) Uani 0.643(19) 1 d D U P B 1

loop_
_atom_site_aniso_label
_atom_site_aniso_U_11
_atom_site_aniso_U_22
_atom_site_aniso_U_33
_atom_site_aniso_U_23
_atom_site_aniso_U_13
_atom_site_aniso_U_12
Co1 0.0382(9) 0.0305(8) 0.0576(11) 0.000 0.000 0.0010(7)
Co2 0.0321(6) 0.0304(6) 0.0636(9) 0.0011(5) -0.0022(5) -0.0012(4)
Co3 0.0408(9) 0.0315(9) 0.0655(12) 0.000 0.000 -0.0031(7)
S1 0.0375(13) 0.0338(13) 0.0565(17) 0.000 0.000 0.0046(10)
S2 0.0423(10) 0.0376(9) 0.0527(12) 0.0023(8) -0.0053(9) 0.0004(7)
S3 0.0443(15) 0.0424(15) 0.076(2) 0.000 0.000 0.0112(12)
O14 0.042(3) 0.037(2) 0.053(3) 0.001(2) -0.005(2) 0.000(2)
O11 0.041(3) 0.043(3) 0.064(3) 0.001(2) -0.002(2) -0.003(2)
O8 0.035(4) 0.041(4) 0.063(5) 0.000 0.000 0.000(3)
O1 0.065(3) 0.037(3) 0.068(4) -0.009(3) 0.017(3) -0.005(2)
O2 0.063(3) 0.036(3) 0.070(4) -0.005(2) 0.013(3) -0.005(2)
O13 0.035(2) 0.040(3) 0.071(4) -0.008(2) -0.006(2) 0.002(2)
O15 0.037(4) 0.044(4) 0.055(4) 0.000 0.000 0.004(3)
O9 0.048(4) 0.033(4) 0.095(6) 0.000 0.000 0.001(3)
O7 0.048(4) 0.033(4) 0.071(5) 0.000 0.000 0.003(3)
O12 0.060(3) 0.043(3) 0.075(4) 0.005(3) 0.002(3) -0.002(2)
O5 0.067(3) 0.032(2) 0.071(4) 0.001(2) 0.002(3) -0.006(2)
O6 0.069(4) 0.035(3) 0.074(4) 0.006(3) 0.006(3) -0.006(2)
O10 0.048(4) 0.058(5) 0.110(7) 0.000 0.000 0.022(4)
C1 0.051(4) 0.034(3) 0.062(5) -0.004(3) 0.005(3) 0.005(3)
O3 0.129(6) 0.049(3) 0.089(5) -0.003(3) 0.052(4) 0.000(4)
C29 0.029(3) 0.032(3) 0.057(4) -0.001(3) 0.005(3) 0.001(3)
C30 0.041(4) 0.034(3) 0.075(5) 0.003(3) -0.007(4) 0.001(3)
C31 0.084(6) 0.037(4) 0.127(8) 0.019(5) -0.055(6) -0.010(4)
C32 0.132(8) 0.042(4) 0.151(9) 0.026(5) -0.093(7) -0.030(5)
C27 0.093(7) 0.039(4) 0.115(8) 0.019(4) -0.054(6) -0.015(4)
C28 0.040(4) 0.034(3) 0.075(5) 0.007(3) -0.014(3) 0.001(3)
C17 0.035(3) 0.040(4) 0.052(4) 0.009(3) -0.001(3) 0.001(3)
C18 0.035(3) 0.051(4) 0.058(5) 0.002(3) -0.009(3) 0.004(3)
C19 0.041(4) 0.109(7) 0.094(7) -0.037(6) -0.015(4) 0.006(4)
C20 0.036(4) 0.160(10) 0.125(8) -0.055(7) -0.014(5) 0.015(5)
C21 0.040(4) 0.118(8) 0.111(8) -0.034(6) -0.003(5) 0.015(5)
C22 0.036(3) 0.051(4) 0.079(6) 0.002(4) 0.001(3) 0.006(3)
C16 0.060(5) 0.035(3) 0.065(5) 0.001(3) -0.004(4) -0.006(3)
C5 0.071(5) 0.038(3) 0.061(5) 0.004(3) 0.016(4) 0.004(3)
C4 0.064(5) 0.043(4) 0.067(6) -0.006(4) 0.021(4) -0.002(3)
C3 0.072(5) 0.041(4) 0.056(5) 0.000(3) 0.018(4) -0.005(4)
C2 0.052(4) 0.037(3) 0.061(5) -0.008(3) 0.004(3) -0.006(3)
C7 0.086(6) 0.041(4) 0.064(6) -0.005(4) 0.028(5) -0.007(4)
C6 0.087(6) 0.035(4) 0.076(6) -0.003(4) 0.030(5) -0.004(4)
C10 0.078(6) 0.041(4) 0.070(6) -0.002(4) 0.013(4) -0.004(4)
C9 0.093(6) 0.039(4) 0.091(7) -0.004(4) 0.032(5) -0.009(4)
C15 0.089(6) 0.037(4) 0.086(7) -0.003(4) 0.027(5) -0.010(4)
C14 0.073(5) 0.038(3) 0.055(5) 0.001(3) -0.002(4) -0.005(3)
C13 0.089(6) 0.036(4) 0.057(5) -0.007(3) 0.007(4) -0.005(4)
C12 0.086(6) 0.041(4) 0.068(6) -0.005(4) 0.011(4) -0.001(4)
C8 0.111(8) 0.040(4) 0.119(8) -0.008(5) 0.063(6) -0.011(5)
O4 0.247(12) 0.051(4) 0.210(10) -0.033(5) 0.173(9) -0.043(6)
C11 0.088(6) 0.042(4) 0.070(6) -0.003(4) 0.025(5) -0.002(4)
C35A 0.159(17) 0.050(12) 0.198(17) 0.012(12) -0.117(14) -0.043(10)
C33 0.170(17) 0.042(9) 0.158(16) 0.026(10) -0.105(13) -0.023(12)
C34A 0.192(19) 0.058(11) 0.19(2) -0.013(13) -0.108(15) -0.020(11)
C36A 0.151(17) 0.085(14) 0.224(19) 0.043(13) -0.083(13) -0.082(12)
C23A 0.043(9) 0.224(19) 0.153(17) -0.067(14) -0.018(11) 0.001(10)
C24 0.090(14) 0.26(2) 0.183(16) -0.082(17) -0.047(12) 0.073(17)
C26 0.079(13) 0.222(16) 0.21(2) -0.113(17) -0.033(18) -0.027(13)
C25 0.039(9) 0.29(3) 0.22(2) -0.13(2) -0.008(12) 0.016(15)
C24A 0.07(2) 0.25(3) 0.15(2) -0.07(2) -0.05(2) -0.01(2)
C26A 0.053(19) 0.26(3) 0.18(2) -0.05(2) -0.007(17) -0.02(2)
C25A 0.07(2) 0.27(3) 0.16(3) -0.05(2) -0.06(2) 0.028(18)
C36 0.22(3) 0.07(2) 0.19(2) -0.001(16) -0.06(2) -0.04(2)
C34 0.19(3) 0.027(11) 0.20(3) 0.025(15) -0.10(2) -0.036(15)
C35 0.172(19) 0.08(3) 0.23(3) 0.03(2) -0.128(19) -0.041(18)
C33A 0.144(13) 0.051(8) 0.176(14) 0.030(9) -0.091(10) -0.039(7)
C23 0.039(8) 0.223(15) 0.179(14) -0.091(13) -0.018(9) 0.017(10)

loop_
_atom_type_symbol
_atom_type_description
_atom_type_scat_dispersion_real
_atom_type_scat_dispersion_imag
_atom_type_scat_source
C C 0.0181 0.0091 'International Tables Vol C Tables 4.2.6.8 and 6.1.1.4'
H H 0.0000 0.0000 'International Tables Vol C Tables 4.2.6.8 and 6.1.1.4'
Co Co -2.3653 3.6143 'International Tables Vol C Tables 4.2.6.8 and 6.1.1.4'
O O 0.0492 0.0322 'International Tables Vol C Tables 4.2.6.8 and 6.1.1.4'
S S 0.3331 0.5567 'International Tables Vol C Tables 4.2.6.8 and 6.1.1.4'

loop_
_geom_angle_atom_site_label_1
_geom_angle_atom_site_label_2
_geom_angle_atom_site_label_3
_geom_angle
_geom_angle_site_symmetry_1
_geom_angle_site_symmetry_3
_geom_angle_publ_flag
O14 Co1 O14 89.3(3) 11_566 4_565 ?
O14 Co1 O8 88.12(18) 4_565 11_566 ?
O14 Co1 O8 88.12(18) 11_566 11_566 ?
O14 Co1 O15 83.85(18) 4_565 11_566 ?
O14 Co1 O15 83.85(18) 11_566 11_566 ?
O8 Co1 O15 168.7(3) 11_566 11_566 ?
O1 Co1 O14 94.3(2) 10_556 11_566 ?
O1 Co1 O14 94.3(2) . 4_565 ?
O1 Co1 O14 175.4(2) . 11_566 ?
O1 Co1 O14 175.4(2) 10_556 4_565 ?
O1 Co1 O8 89.1(2) . 11_566 ?
O1 Co1 O8 89.1(2) 10_556 11_566 ?
O1 Co1 O1 82.0(3) 10_556 . ?
O1 Co1 O15 99.4(2) 10_556 11_566 ?
O1 Co1 O15 99.4(2) . 11_566 ?
O14 Co2 O11 87.47(19) . . ?
O14 Co2 O15 84.2(2) . . ?
O11 Co2 O15 168.3(2) . . ?
O2 Co2 O14 94.6(2) 3_655 . ?
O2 Co2 O11 88.9(2) 3_655 . ?
O2 Co2 O13 174.5(2) 3_655 . ?
O2 Co2 O15 99.9(2) 3_655 . ?
O2 Co2 O5 81.8(2) 3_655 . ?
O13 Co2 O14 90.09(19) . . ?
O13 Co2 O11 88.5(2) . . ?
O13 Co2 O15 83.4(2) . . ?
O5 Co2 O14 175.0(2) . . ?
O5 Co2 O11 89.0(2) . . ?
O5 Co2 O13 93.3(2) . . ?
O5 Co2 O15 99.8(2) . . ?
O13 Co3 O13 89.2(3) . 10_556 ?
O13 Co3 O15 83.32(18) 10_556 . ?
O13 Co3 O15 83.32(18) . . ?
O13 Co3 O9 87.61(19) 10_556 . ?
O13 Co3 O9 87.61(19) . . ?
O9 Co3 O15 167.2(3) . . ?
O6 Co3 O13 94.1(2) 10_556 10_556 ?
O6 Co3 O13 175.5(2) 10_556 . ?
O6 Co3 O13 175.5(2) . 10_556 ?
O6 Co3 O13 94.1(2) . . ?
O6 Co3 O15 100.1(2) 10_556 . ?
O6 Co3 O15 100.1(2) . . ?
O6 Co3 O9 89.5(2) . . ?
O6 Co3 O9 89.5(2) 10_556 . ?
O6 Co3 O6 82.6(3) 10_556 . ?
O8 S1 C30 109.3(4) . 10_556 ?
O8 S1 C30 109.3(2) . . ?
O7 S1 O8 115.1(4) . . ?
O7 S1 C30 108.3(2) . . ?
O7 S1 C30 108.3(4) . 10_556 ?
C30 S1 C30 106.1(6) . 10_556 ?
O11 S2 C28 109.3(3) . . ?
O11 S2 C18 110.2(3) . . ?
O12 S2 O11 116.2(3) . . ?
O12 S2 C28 107.6(3) . . ?
O12 S2 C18 107.2(3) . . ?
C28 S2 C18 105.9(3) . . ?
O9 S3 C22 109.5(2) . . ?
O9 S3 C22 109.5(5) . 10_556 ?
O10 S3 O9 116.5(5) . . ?
O10 S3 C22 107.6(3) . . ?
O10 S3 C22 107.6(5) . 10_556 ?
C22 S3 C22 105.6(7) . 10_556 ?
Co1 O14 Co2 92.20(19) 3_655 . ?
C29 O14 Co1 133.3(3) . 3_655 ?
C29 O14 Co2 132.8(4) . . ?
S2 O11 Co2 120.1(3) . . ?
S1 O8 Co1 119.4(4) . 3_655 ?
C1 O1 Co1 128.5(5) . . ?
C1 O2 Co2 126.9(5) . 4_565 ?
Co3 O13 Co2 92.89(19) . . ?
C17 O13 Co2 132.0(4) . . ?
C17 O13 Co3 134.0(4) . . ?
Co2 O15 Co1 84.38(18) . 3_655 ?
Co2 O15 Co1 84.38(18) 10_556 3_655 ?
Co2 O15 Co2 144.5(3) 10_556 . ?
Co2 O15 Co3 85.10(17) . . ?
Co2 O15 Co3 85.10(17) 10_556 . ?
Co3 O15 Co1 145.0(3) . 3_655 ?
S3 O9 Co3 120.2(4) . . ?
C16 O5 Co2 127.9(6) . . ?
C16 O6 Co3 127.3(5) . . ?
O1 C1 O2 125.7(7) . . ?
O1 C1 C2 119.0(6) . . ?
O2 C1 C2 115.2(7) . . ?
O14 C29 C30 119.4(3) . . ?
O14 C29 C28 120.5(3) . . ?
C30 C29 C28 120.0 . . ?
C29 C30 S1 126.9(3) . . ?
C31 C30 S1 113.1(3) . . ?
C31 C30 C29 120.0 . . ?
C30 C31 H31 120.0 . . ?
C30 C31 C32 120.0 . . ?
C32 C31 H31 120.0 . . ?
C31 C32 C33 120.5(8) . . ?
C31 C32 C33A 117.4(7) . . ?
C27 C32 C31 120.0 . . ?
C27 C32 C33 117.3(8) . . ?
C27 C32 C33A 121.3(6) . . ?
C32 C27 H27 120.0 . . ?
C28 C27 C32 120.0 . . ?
C28 C27 H27 120.0 . . ?
C29 C28 S2 125.6(3) . . ?
C27 C28 S2 114.4(3) . . ?
C27 C28 C29 120.0 . . ?
O13 C17 C18 120.8(4) . . ?
O13 C17 C22 119.2(4) . . ?
C18 C17 C22 120.0 . . ?
C17 C18 S2 126.3(3) . . ?
C19 C18 S2 113.7(3) . . ?
C19 C18 C17 120.0 . . ?
C18 C19 H19 120.0 . . ?
C18 C19 C20 120.0 . . ?
C20 C19 H19 120.0 . . ?
C19 C20 C23A 120.9(13) . . ?
C19 C20 C23 118.3(7) . . ?
C21 C20 C19 120.0 . . ?
C21 C20 C23A 118.4(13) . . ?
C21 C20 C23 121.4(7) . . ?
C20 C21 H21 120.0 . . ?
C22 C21 C20 120.0 . . ?
C22 C21 H21 120.0 . . ?
C17 C22 S3 126.8(3) . . ?
C21 C22 S3 113.2(3) . . ?
C21 C22 C17 120.0 . . ?
O5 C16 C14 115.5(7) . . ?
O6 C16 O5 125.9(7) . . ?
O6 C16 C14 118.5(6) . . ?
C4 C5 C6 120.0 . . ?
C4 C5 C11 119.1(5) . . ?
C6 C5 C11 120.9(5) . . ?
C5 C4 H4 120.0 . . ?
C3 C4 C5 120.0 . . ?
C3 C4 H4 120.0 . . ?
C4 C3 H3 120.0 . . ?
C2 C3 C4 120.0 . . ?
C2 C3 H3 120.0 . . ?
C3 C2 C1 121.7(4) . . ?
C3 C2 C7 120.0 . . ?
C7 C2 C1 118.3(4) . . ?
C2 C7 H7 120.0 . . ?
C6 C7 C2 120.0 . . ?
C6 C7 H7 120.0 . . ?
C5 C6 C8 121.2(5) . . ?
C7 C6 C5 120.0 . . ?
C7 C6 C8 118.7(5) . . ?
C9 C10 C12 120.0 . . ?
C9 C10 C11 121.2(5) . . ?
C12 C10 C11 118.8(5) . . ?
C10 C9 C15 120.0 . . ?
C10 C9 C8 121.1(5) . . ?
C15 C9 C8 118.9(5) . . ?
C9 C15 H15 120.0 . . ?
C9 C15 C14 120.0 . . ?
C14 C15 H15 120.0 . . ?
C15 C14 C16 119.3(4) . . ?
C15 C14 C13 120.0 . . ?
C13 C14 C16 120.6(4) . . ?
C14 C13 H13 120.0 . . ?
C14 C13 C12 120.0 . . ?
C12 C13 H13 120.0 . . ?
C10 C12 H12 120.0 . . ?
C13 C12 C10 120.0 . . ?
C13 C12 H12 120.0 . . ?
C9 C8 C6 117.6(7) . . ?
O4 C8 C6 120.4(8) . . ?
O4 C8 C9 121.5(8) . . ?
O3 C11 C5 121.7(7) . . ?
O3 C11 C10 121.4(7) . . ?
C5 C11 C10 116.9(7) . . ?
H35A C35A H35B 109.5 . . ?
H35A C35A H35C 109.5 . . ?
H35B C35A H35C 109.5 . . ?
C33A C35A H35A 109.5 . . ?
C33A C35A H35B 109.5 . . ?
C33A C35A H35C 109.5 . . ?
C36 C33 C32 115.8(16) . . ?
C36 C33 C35 103.1(18) . . ?
C34 C33 C32 114.8(17) . . ?
C34 C33 C36 104.0(18) . . ?
C34 C33 C35 103.5(18) . . ?
C35 C33 C32 114.2(17) . . ?
H34A C34A H34B 109.5 . . ?
H34A C34A H34C 109.5 . . ?
H34B C34A H34C 109.5 . . ?
C33A C34A H34A 109.5 . . ?
C33A C34A H34B 109.5 . . ?
C33A C34A H34C 109.5 . . ?
H36A C36A H36B 109.5 . . ?
H36A C36A H36C 109.5 . . ?
H36B C36A H36C 109.5 . . ?
C33A C36A H36A 109.5 . . ?
C33A C36A H36B 109.5 . . ?
C33A C36A H36C 109.5 . . ?
C20 C23A C24A 117(3) . . ?
C20 C23A C26A 119(3) . . ?
C20 C23A C25A 107(3) . . ?
C24A C23A C26A 104(3) . . ?
C24A C23A C25A 104(3) . . ?
C25A C23A C26A 103(3) . . ?
H24A C24 H24B 109.5 . . ?
H24A C24 H24C 109.5 . . ?
H24B C24 H24C 109.5 . . ?
C23 C24 H24A 109.5 . . ?
C23 C24 H24B 109.5 . . ?
C23 C24 H24C 109.5 . . ?
H26A C26 H26B 109.5 . . ?
H26A C26 H26C 109.5 . . ?
H26B C26 H26C 109.5 . . ?
C23 C26 H26A 109.5 . . ?
C23 C26 H26B 109.5 . . ?
C23 C26 H26C 109.5 . . ?
H25A C25 H25B 109.5 . . ?
H25A C25 H25C 109.5 . . ?
H25B C25 H25C 109.5 . . ?
C23 C25 H25A 109.5 . . ?
C23 C25 H25B 109.5 . . ?
C23 C25 H25C 109.5 . . ?
C23A C24A H24D 109.5 . . ?
C23A C24A H24E 109.5 . . ?
C23A C24A H24F 109.5 . . ?
H24D C24A H24E 109.5 . . ?
H24D C24A H24F 109.5 . . ?
H24E C24A H24F 109.5 . . ?
C23A C26A H26D 109.5 . . ?
C23A C26A H26E 109.5 . . ?
C23A C26A H26F 109.5 . . ?
H26D C26A H26E 109.5 . . ?
H26D C26A H26F 109.5 . . ?
H26E C26A H26F 109.5 . . ?
C23A C25A H25D 109.5 . . ?
C23A C25A H25E 109.5 . . ?
C23A C25A H25F 109.5 . . ?
H25D C25A H25E 109.5 . . ?
H25D C25A H25F 109.5 . . ?
H25E C25A H25F 109.5 . . ?
C33 C36 H36D 109.5 . . ?
C33 C36 H36E 109.5 . . ?
C33 C36 H36F 109.5 . . ?
H36D C36 H36E 109.5 . . ?
H36D C36 H36F 109.5 . . ?
H36E C36 H36F 109.5 . . ?
C33 C34 H34D 109.5 . . ?
C33 C34 H34E 109.5 . . ?
C33 C34 H34F 109.5 . . ?
H34D C34 H34E 109.5 . . ?
H34D C34 H34F 109.5 . . ?
H34E C34 H34F 109.5 . . ?
C33 C35 H35D 109.5 . . ?
C33 C35 H35E 109.5 . . ?
C33 C35 H35F 109.5 . . ?
H35D C35 H35E 109.5 . . ?
H35D C35 H35F 109.5 . . ?
H35E C35 H35F 109.5 . . ?
C35A C33A C32 109.1(13) . . ?
C35A C33A C36A 109.3(12) . . ?
C34A C33A C32 100.6(14) . . ?
C34A C33A C35A 109.7(12) . . ?
C34A C33A C36A 108.8(12) . . ?
C36A C33A C32 118.8(13) . . ?
C24 C23 C20 98.2(17) . . ?
C24 C23 C26 115.0(15) . . ?
C24 C23 C25 113.4(14) . . ?
C26 C23 C20 107.7(17) . . ?
C26 C23 C25 112.8(14) . . ?
C25 C23 C20 108.2(16) . . ?

loop_
_geom_bond_atom_site_label_1
_geom_bond_atom_site_label_2
_geom_bond_distance
_geom_bond_site_symmetry_2
_geom_bond_publ_flag
Co1 O14 2.079(5) 11_566 ?
Co1 O14 2.079(5) 4_565 ?
Co1 O8 2.109(7) 11_566 ?
Co1 O1 2.024(5) . ?
Co1 O1 2.024(5) 10_556 ?
Co1 O15 2.247(7) 11_566 ?
Co2 O14 2.089(5) . ?
Co2 O11 2.091(5) . ?
Co2 O2 2.018(5) 3_655 ?
Co2 O13 2.083(5) . ?
Co2 O15 2.225(2) . ?
Co2 O5 2.022(5) . ?
Co3 O13 2.078(5) . ?
Co3 O13 2.078(5) 10_556 ?
Co3 O15 2.234(7) . ?
Co3 O9 2.096(7) . ?
Co3 O6 2.022(5) 10_556 ?
Co3 O6 2.022(5) . ?
S1 O8 1.452(7) . ?
S1 O7 1.423(7) . ?
S1 C30 1.752(4) . ?
S1 C30 1.752(7) 10_556 ?
S2 O11 1.451(5) . ?
S2 O12 1.418(6) . ?
S2 C28 1.741(4) . ?
S2 C18 1.746(4) . ?
S3 O9 1.458(8) . ?
S3 O10 1.423(8) . ?
S3 C22 1.745(4) . ?
S3 C22 1.745(8) 10_556 ?
O14 C29 1.375(6) . ?
O1 C1 1.224(9) . ?
O2 C1 1.283(9) . ?
O13 C17 1.378(6) . ?
O5 C16 1.261(9) . ?
O6 C16 1.248(10) . ?
C1 C2 1.507(8) . ?
O3 C11 1.222(10) . ?
C29 C30 1.3900 . ?
C29 C28 1.3900 . ?
C30 C31 1.3900 . ?
C31 H31 0.9500 . ?
C31 C32 1.3900 . ?
C32 C27 1.3900 . ?
C32 C33 1.548(18) . ?
C32 C33A 1.587(14) . ?
C27 H27 0.9500 . ?
C27 C28 1.3900 . ?
C17 C18 1.3900 . ?
C17 C22 1.3900 . ?
C18 C19 1.3900 . ?
C19 H19 0.9500 . ?
C19 C20 1.3900 . ?
C20 C21 1.3900 . ?
C20 C23A 1.44(5) . ?
C20 C23 1.67(3) . ?
C21 H21 0.9500 . ?
C21 C22 1.3900 . ?
C16 C14 1.515(9) . ?
C5 C4 1.3900 . ?
C5 C6 1.3900 . ?
C5 C11 1.482(9) . ?
C4 H4 0.9500 . ?
C4 C3 1.3900 . ?
C3 H3 0.9500 . ?
C3 C2 1.3900 . ?
C2 C7 1.3900 . ?
C7 H7 0.9500 . ?
C7 C6 1.3900 . ?
C6 C8 1.484(10) . ?
C10 C9 1.3900 . ?
C10 C12 1.3900 . ?
C10 C11 1.491(9) . ?
C9 C15 1.3900 . ?
C9 C8 1.464(10) . ?
C15 H15 0.9500 . ?
C15 C14 1.3900 . ?
C14 C13 1.3900 . ?
C13 H13 0.9500 . ?
C13 C12 1.3900 . ?
C12 H12 0.9500 . ?
C8 O4 1.209(12) . ?
C35A H35A 0.9800 . ?
C35A H35B 0.9800 . ?
C35A H35C 0.9800 . ?
C35A C33A 1.512(13) . ?
C33 C36 1.509(14) . ?
C33 C34 1.505(14) . ?
C33 C35 1.520(14) . ?
C34A H34A 0.9800 . ?
C34A H34B 0.9800 . ?
C34A H34C 0.9800 . ?
C34A C33A 1.509(13) . ?
C36A H36A 0.9800 . ?
C36A H36B 0.9800 . ?
C36A H36C 0.9800 . ?
C36A C33A 1.514(13) . ?
C23A C24A 1.510(14) . ?
C23A C26A 1.526(14) . ?
C23A C25A 1.520(14) . ?
C24 H24A 0.9800 . ?
C24 H24B 0.9800 . ?
C24 H24C 0.9800 . ?
C24 C23 1.509(14) . ?
C26 H26A 0.9800 . ?
C26 H26B 0.9800 . ?
C26 H26C 0.9800 . ?
C26 C23 1.518(14) . ?
C25 H25A 0.9800 . ?
C25 H25B 0.9800 . ?
C25 H25C 0.9800 . ?
C25 C23 1.539(14) . ?
C24A H24D 0.9800 . ?
C24A H24E 0.9800 . ?
C24A H24F 0.9800 . ?
C26A H26D 0.9800 . ?
C26A H26E 0.9800 . ?
C26A H26F 0.9800 . ?
C25A H25D 0.9800 . ?
C25A H25E 0.9800 . ?
C25A H25F 0.9800 . ?
C36 H36D 0.9800 . ?
C36 H36E 0.9800 . ?
C36 H36F 0.9800 . ?
C34 H34D 0.9800 . ?
C34 H34E 0.9800 . ?
C34 H34F 0.9800 . ?
C35 H35D 0.9800 . ?
C35 H35E 0.9800 . ?
C35 H35F 0.9800 . ?

loop_
_geom_torsion_atom_site_label_1
_geom_torsion_atom_site_label_2
_geom_torsion_atom_site_label_3
_geom_torsion_atom_site_label_4
_geom_torsion
_geom_torsion_site_symmetry_1
_geom_torsion_site_symmetry_2
_geom_torsion_site_symmetry_3
_geom_torsion_site_symmetry_4
_geom_torsion_publ_flag
Co1 O14 C29 C30 10.9(7) 3_655 . . . ?
Co1 O14 C29 C28 -170.8(4) 3_655 . . . ?
Co1 O1 C1 O2 -12.3(12) . . . . ?
Co1 O1 C1 C2 168.8(5) . . . . ?
Co2 O14 C29 C30 171.8(3) . . . . ?
Co2 O14 C29 C28 -10.0(7) . . . . ?
Co2 O2 C1 O1 11.8(12) 4_565 . . . ?
Co2 O2 C1 C2 -169.2(4) 4_565 . . . ?
Co2 O13 C17 C18 9.1(7) . . . . ?
Co2 O13 C17 C22 -173.2(4) . . . . ?
Co2 O5 C16 O6 -13.5(12) . . . . ?
Co2 O5 C16 C14 166.0(5) . . . . ?
Co3 O13 C17 C18 173.4(4) . . . . ?
Co3 O13 C17 C22 -8.9(7) . . . . ?
Co3 O6 C16 O5 13.1(12) . . . . ?
Co3 O6 C16 C14 -166.5(5) . . . . ?
S1 C30 C31 C32 -179.9(4) . . . . ?
S2 C18 C19 C20 -179.3(4) . . . . ?
O14 C29 C30 S1 -1.9(6) . . . . ?
O14 C29 C30 C31 178.2(5) . . . . ?
O14 C29 C28 S2 0.3(6) . . . . ?
O14 C29 C28 C27 -178.2(5) . . . . ?
O11 S2 C28 C29 35.0(5) . . . . ?
O11 S2 C28 C27 -146.4(4) . . . . ?
O11 S2 C18 C17 -30.6(5) . . . . ?
O11 S2 C18 C19 148.7(4) . . . . ?
O8 S1 C30 C29 -33.5(5) . . . . ?
O8 S1 C30 C31 146.3(4) . . . . ?
O1 C1 C2 C3 -176.9(6) . . . . ?
O1 C1 C2 C7 2.2(9) . . . . ?
O2 C1 C2 C3 4.0(9) . . . . ?
O2 C1 C2 C7 -176.8(5) . . . . ?
O13 C17 C18 S2 -3.2(6) . . . . ?
O13 C17 C18 C19 177.7(6) . . . . ?
O13 C17 C22 S3 0.6(6) . . . . ?
O13 C17 C22 C21 -177.7(6) . . . . ?
O9 S3 C22 C17 33.3(5) . . . . ?
O9 S3 C22 C21 -148.3(4) . . . . ?
O7 S1 O8 Co1 180.0 . . . 3_655 ?
O7 S1 C30 C29 -159.7(4) . . . . ?
O7 S1 C30 C31 20.2(4) . . . . ?
O12 S2 O11 Co2 178.5(3) . . . . ?
O12 S2 C28 C29 162.0(4) . . . . ?
O12 S2 C28 C27 -19.5(4) . . . . ?
O12 S2 C18 C17 -157.8(4) . . . . ?
O12 S2 C18 C19 21.4(4) . . . . ?
O5 C16 C14 C15 178.0(6) . . . . ?
O5 C16 C14 C13 -3.9(9) . . . . ?
O6 C16 C14 C15 -2.4(9) . . . . ?
O6 C16 C14 C13 175.7(6) . . . . ?
O10 S3 O9 Co3 180.0 . . . . ?
O10 S3 C22 C17 160.9(5) . . . . ?
O10 S3 C22 C21 -20.8(5) . . . . ?
C1 C2 C7 C6 -179.2(6) . . . . ?
C29 C30 C31 C32 0.0 . . . . ?
C30 S1 O8 Co1 57.9(2) . . . 3_655 ?
C30 S1 O8 Co1 -57.9(5) 10_556 . . 3_655 ?
C30 S1 C30 C29 84.2(5) 10_556 . . . ?
C30 S1 C30 C31 -95.9(4) 10_556 . . . ?
C30 C29 C28 S2 178.5(5) . . . . ?
C30 C29 C28 C27 0.0 . . . . ?
C30 C31 C32 C27 0.0 . . . . ?
C30 C31 C32 C33 162.9(12) . . . . ?
C30 C31 C32 C33A -167.1(10) . . . . ?
C31 C32 C27 C28 0.0 . . . . ?
C31 C32 C33 C36 -98.5(18) . . . . ?
C31 C32 C33 C34 23(2) . . . . ?
C31 C32 C33 C35 142.0(17) . . . . ?
C31 C32 C33A C35A 177.9(11) . . . . ?
C31 C32 C33A C34A -66.8(13) . . . . ?
C31 C32 C33A C36A 51.7(15) . . . . ?
C32 C27 C28 S2 -178.6(4) . . . . ?
C32 C27 C28 C29 0.0 . . . . ?
C27 C32 C33 C36 64.9(19) . . . . ?
C27 C32 C33 C34 -173.9(17) . . . . ?
C27 C32 C33 C35 -54.6(19) . . . . ?
C27 C32 C33A C35A 11.0(15) . . . . ?
C27 C32 C33A C34A 126.3(11) . . . . ?
C27 C32 C33A C36A -115.2(12) . . . . ?
C28 S2 O11 Co2 -59.5(4) . . . . ?
C28 S2 C18 C17 87.6(4) . . . . ?
C28 S2 C18 C19 -93.2(3) . . . . ?
C28 C29 C30 S1 179.8(5) . . . . ?
C28 C29 C30 C31 0.0 . . . . ?
C17 C18 C19 C20 0.0 . . . . ?
C18 S2 O11 Co2 56.5(4) . . . . ?
C18 S2 C28 C29 -83.7(4) . . . . ?
C18 S2 C28 C27 94.9(3) . . . . ?
C18 C17 C22 S3 178.3(5) . . . . ?
C18 C17 C22 C21 0.0 . . . . ?
C18 C19 C20 C21 0.0 . . . . ?
C18 C19 C20 C23A -170.4(17) . . . . ?
C18 C19 C20 C23 -174.3(11) . . . . ?
C19 C20 C21 C22 0.0 . . . . ?
C19 C20 C23A C24A -13(3) . . . . ?
C19 C20 C23A C26A 113(2) . . . . ?
C19 C20 C23A C25A -130(2) . . . . ?
C19 C20 C23 C24 -71.5(14) . . . . ?
C19 C20 C23 C26 48.2(16) . . . . ?
C19 C20 C23 C25 170.4(12) . . . . ?
C20 C21 C22 S3 -178.5(4) . . . . ?
C20 C21 C22 C17 0.0 . . . . ?
C21 C20 C23A C24A 176(2) . . . . ?
C21 C20 C23A C26A -57(3) . . . . ?
C21 C20 C23A C25A 59(2) . . . . ?
C21 C20 C23 C24 114.3(12) . . . . ?
C21 C20 C23 C26 -126.1(12) . . . . ?
C21 C20 C23 C25 -3.8(16) . . . . ?
C22 S3 O9 Co3 57.6(5) 10_556 . . . ?
C22 S3 O9 Co3 -57.6(2) . . . . ?
C22 S3 C22 C17 -84.4(5) 10_556 . . . ?
C22 S3 C22 C21 94.0(4) 10_556 . . . ?
C22 C17 C18 S2 179.2(5) . . . . ?
C22 C17 C18 C19 0.0 . . . . ?
C16 C14 C13 C12 -178.1(6) . . . . ?
C5 C4 C3 C2 0.0 . . . . ?
C5 C6 C8 C9 8.9(13) . . . . ?
C5 C6 C8 O4 -179.2(11) . . . . ?
C4 C5 C6 C7 0.0 . . . . ?
C4 C5 C6 C8 177.8(8) . . . . ?
C4 C5 C11 O3 -5.1(12) . . . . ?
C4 C5 C11 C10 173.5(6) . . . . ?
C4 C3 C2 C1 179.1(6) . . . . ?
C4 C3 C2 C7 0.0 . . . . ?
C3 C2 C7 C6 0.0 . . . . ?
C2 C7 C6 C5 0.0 . . . . ?
C2 C7 C6 C8 -177.9(8) . . . . ?
C7 C6 C8 C9 -173.2(7) . . . . ?
C7 C6 C8 O4 -1.4(17) . . . . ?
C6 C5 C4 C3 0.0 . . . . ?
C6 C5 C11 O3 174.1(8) . . . . ?
C6 C5 C11 C10 -7.3(10) . . . . ?
C10 C9 C15 C14 0.0 . . . . ?
C10 C9 C8 C6 -7.6(14) . . . . ?
C10 C9 C8 O4 -179.4(12) . . . . ?
C9 C10 C12 C13 0.0 . . . . ?
C9 C10 C11 O3 -172.8(8) . . . . ?
C9 C10 C11 C5 8.5(10) . . . . ?
C9 C15 C14 C16 178.1(6) . . . . ?
C9 C15 C14 C13 0.0 . . . . ?
C15 C9 C8 C6 171.5(7) . . . . ?
C15 C9 C8 O4 -0.3(17) . . . . ?
C15 C14 C13 C12 0.0 . . . . ?
C14 C13 C12 C10 0.0 . . . . ?
C12 C10 C9 C15 0.0 . . . . ?
C12 C10 C9 C8 179.1(9) . . . . ?
C12 C10 C11 O3 7.0(12) . . . . ?
C12 C10 C11 C5 -171.6(6) . . . . ?
C8 C9 C15 C14 -179.1(8) . . . . ?
C11 C5 C4 C3 179.2(7) . . . . ?
C11 C5 C6 C7 -179.2(7) . . . . ?
C11 C5 C6 C8 -1.4(9) . . . . ?
C11 C10 C9 C15 179.8(7) . . . . ?
C11 C10 C9 C8 -1.1(9) . . . . ?
C11 C10 C12 C13 -179.8(7) . . . . ?
C33 C32 C27 C28 -163.5(12) . . . . ?
C23A C20 C21 C22 170.6(17) . . . . ?
C33A C32 C27 C28 166.6(11) . . . . ?
C23 C20 C21 C22 174.1(11) . . . . ?
